data_7703877
loop_
_publ_author_name
'Gao, Wanru'
'Leng, Meiying'
'Hu, Zhixiang'
'Li, Junze'
'Li, Dehui'
'Liu, Huan'
'Gao, Liang'
'Niu, Guangda'
'Tang, Jiang'

_publ_section_title
;
 Reversible luminescent humidity chromism of organic-inorganic hybrid
 PEA<sub>2</sub>MnBr<sub>4</sub> single crystals.
;
_journal_issue 17
_journal_name_full 'Dalton transactions (Cambridge, England : 2003)'
_journal_page_first 5662
_journal_page_last 5668
_journal_paper_doi 10.1039/d0dt00514b
_journal_volume 49
_journal_year 2020
_chemical_formula_moiety 'Br4 Mn, C8 H12 N, C8 H10 N'
_chemical_formula_sum 'C16 H22 Br4 Mn N2'
_chemical_formula_weight 616.92
_space_group_crystal_system monoclinic
_space_group_IT_number 14
_space_group_name_Hall '-P 2ybc'
_space_group_name_H-M_alt 'P 1 21/c 1'
_symmetry_Int_Tables_number 14
_audit_creation_date 2019-07-11
_audit_creation_method
;
Olex2 1.2
(compiled 2017.08.10 svn.r3458 for OlexSys, GUI svn.r5381)
;
_audit_update_record
;
2020-02-04 deposited with the CCDC.	2020-03-27 downloaded from the CCDC.
;
_cell_angle_alpha 90
_cell_angle_beta 91.291(1)
_cell_angle_gamma 90
_cell_formula_units_Z 4
_cell_length_a 7.7863(1)
_cell_length_b 25.6928(1)
_cell_length_c 11.0626(1)
_cell_measurement_reflns_used 25927
_cell_measurement_temperature 273.00(10)
_cell_measurement_theta_max 73.3910
_cell_measurement_theta_min 3.4310
_cell_volume 2212.53(4)
_computing_cell_refinement 'CrysAlisPro 1.171.39.28b (Rigaku OD, 2015)'
_computing_data_collection 'CrysAlisPro 1.171.39.28b (Rigaku OD, 2015)'
_computing_data_reduction 'CrysAlisPro 1.171.39.28b (Rigaku OD, 2015)'
_computing_molecular_graphics 'Olex2 (Dolomanov et al., 2009)'
_computing_publication_material 'Olex2 (Dolomanov et al., 2009)'
_computing_structure_refinement 'olex2.refine (Bourhis et al., 2015)'
_computing_structure_solution 'ShelXT (Sheldrick, 2015)'
_diffrn_ambient_environment N~2~
_diffrn_ambient_temperature 273.00(10)
_diffrn_detector 'CCD plate'
_diffrn_measured_fraction_theta_full 0.9955
_diffrn_measured_fraction_theta_max 0.9955
_diffrn_measurement_details
;
List of Runs (angles in degrees, time in seconds):

  # Type    Start    End  Width  t~exp~   \w     \q     \k     \f   Frames
#--------------------------------------------------------------------------
  1  \w     20.00  83.00   0.50    0.50    --    0.00  57.00 -90.00  126
  2  \w    -12.00  14.00   0.50    0.50    --    0.00 -57.00 -30.00   52
  3  \w    -17.00  88.00   0.50    0.50    --    0.00  38.00-150.00  210
  4  \w     46.00  84.00   0.50    0.50    --    0.00  38.00 -30.00   76
  5  \w      4.00  30.00   0.50    0.50    --    0.00  38.00   0.00   52
  6  \w    -22.00  10.00   0.50    0.50    --    0.00  57.00 -90.00   64
  7  \w    -87.00 -37.00   0.50    0.50    --    0.00 -57.00 -30.00  100
  8  \w    -28.00  31.00   0.50    0.50    --    0.00 -82.00-150.00  118
  9  \w    -22.00  26.00   0.50    0.50    --    0.00  57.00  30.00   96
 10  \w    -11.00  37.00   0.50    0.50    --    0.00  38.00 -30.00   96
 11  \w     45.00  86.00   0.50    0.50    --    0.00  57.00  30.00   82
 12  \w     -6.00  31.00   0.50    0.50    --    0.00 -82.00 150.00   74
 13  \w     54.00  82.00   0.50    0.50    --    0.00  38.00   0.00   56
 14  \w     72.00 134.00   0.50    0.50    --   94.60  55.00  -9.01  124
 15  \w     70.00 183.00   0.50    0.50    --   94.60  65.00 -82.94  226
 16  \w    116.00 142.00   0.50    0.50    --   94.60  53.00 137.93   52
 17  \w    130.00 156.00   0.50    0.50    --   94.60  69.00 -56.87   52
 18  \w     68.00 119.00   0.50    0.50    --   94.60  69.00 -56.87  102
 19  \w     73.00  99.00   0.50    0.50    --   94.60  53.00 137.93   52
 20  \w     71.00 110.00   0.50    0.50    --   94.60  60.00 103.49   78
 21  \w     70.00  97.00   0.50    0.50    --   94.60  65.00 154.13   54
 22  \w     72.00 100.00   0.50    0.50    --   94.60  61.00  19.45   56
 23  \w    147.00 173.00   0.50    0.50    --   94.60  65.00 154.13   52
 24  \w     67.00  92.00   0.50    0.50    --   94.60  72.00  -8.53   50
 25  \w    110.00 184.00   0.50    0.50    --   94.60  72.00  -8.53  148
 26  \w     67.00 107.00   0.50    0.50    --   94.60  71.00  72.98   80
 27  \w    152.00 178.00   0.50    0.50    --   94.60  71.00  72.98   52
 28  \w     68.00 112.00   0.50    0.50    --   94.60  69.00-170.38   88
 29  \w    122.00 183.00   0.50    0.50    --   94.60  74.00 166.16  122
 30  \w     30.00 115.00   0.50    0.50    --   94.60 -82.00  90.00  170
 31  \w     66.00  93.00   0.50    0.50    --   94.60  74.00 166.16   54
 32  \w     74.00 100.00   0.50    0.50    --   94.60  59.00-166.05   52
 33  \w     72.00 184.00   0.50    0.50    --   94.60  57.00 118.54  224
 34  \w     73.00  99.00   0.50    0.50    --   94.60  61.00  30.00   52
 35  \w     66.00  91.00   0.50    0.50    --   94.60  75.00 -81.24   50
 36  \w     57.00 124.00   0.50    0.50    --   94.60 -82.00  30.00  134
 37  \w    136.00 162.00   0.50    0.50    --   94.60  61.00-150.00   52
 38  \w      6.00 118.00   0.50    0.50    --   94.60 -61.00  90.00  224
 39  \w     71.00  97.00   0.50    0.50    --   94.60  61.00 -30.00   52
 40  \w    105.00 156.00   0.50    0.50    --   94.60  61.00 -30.00  102
 41  \w     71.00  96.00   0.50    0.50    --   94.60  61.00-120.00   50
 42  \w     75.00 115.00   0.50    0.50    --   94.60  45.00  60.00   80
 43  \w    118.00 154.00   0.50    0.50    --   94.60  45.00  60.00   72
 44  \w     75.00 157.00   0.50    0.50    --   94.60  45.00-120.00  164
 45  \w     71.00  97.00   0.50    0.50    --   94.60  61.00   0.00   52
 46  \w     16.00  41.00   0.50    0.50    --   94.60 -61.00 -30.00   50
 47  \w     49.00 105.00   0.50    0.50    --   94.60 -61.00 -30.00  112
 48  \w     31.00  57.00   0.50    0.50    --   94.60 -82.00-120.00   52
 49  \w     85.00 121.00   0.50    0.50    --   94.60 -82.00-120.00   72
 50  \w     71.00 100.00   0.50    0.50    --   94.60  61.00 -90.00   58
 51  \w     73.00  99.00   0.50    0.50    --   94.60  58.00 176.17   52
 52  \w     71.00 176.00   0.50    0.50    --   94.60  59.00-101.27  210
 53  \w     73.00  98.00   0.50    0.50    --   94.60  61.00-150.00   50
 54  \w     74.00 100.00   0.50    0.50    --   94.60  61.00  60.00   52
 55  \w     71.00  97.00   0.50    0.50    --   94.60  61.00 150.00   52
 56  \w    100.00 184.00   0.50    0.50    --   94.60  74.00  58.97  168
 57  \w     11.00 125.00   0.50    0.50    --   94.60 -82.00-150.00  228
 58  \w     66.00  92.00   0.50    0.50    --   94.60  74.00  58.97   52
 59  \w     72.00 184.00   0.50    0.50    --   94.60  57.00 144.69  224
 60  \w    123.00 149.00   0.50    0.50    --   94.60  60.00 103.49   52
 61  \w    152.00 177.00   0.50    0.50    --   94.60  62.00  52.93   50
 62  \w     11.00  86.00   0.50    0.50    --   94.60 -82.00 -90.00  150
 63  \w     99.00 126.00   0.50    0.50    --   94.60 -82.00 -90.00   54
 64  \w     71.00  97.00   0.50    0.50    --   94.60  62.00  52.93   52
;
_diffrn_measurement_device 'four-circle diffractometer'
_diffrn_measurement_device_type 'XtaLAB AFC12 (RINC): Kappa single'
_diffrn_measurement_method '\w scans'
_diffrn_orient_matrix_type 'CrysAlisPro convention (1999,Acta A55,543-557)'
_diffrn_orient_matrix_UB_11 0.0364272000
_diffrn_orient_matrix_UB_12 0.0472709000
_diffrn_orient_matrix_UB_13 -0.0811813000
_diffrn_orient_matrix_UB_21 -0.0547810000
_diffrn_orient_matrix_UB_22 -0.0318620000
_diffrn_orient_matrix_UB_23 -0.1123454000
_diffrn_orient_matrix_UB_31 -0.1866527000
_diffrn_orient_matrix_UB_32 0.0185863000
_diffrn_orient_matrix_UB_33 0.0138221000
_diffrn_radiation_monochromator graphite
_diffrn_radiation_probe x-ray
_diffrn_radiation_type 'Cu K\a'
_diffrn_radiation_wavelength 1.54184
_diffrn_reflns_av_R_equivalents 0.0343
_diffrn_reflns_av_unetI/netI 0.0134
_diffrn_reflns_limit_h_max 9
_diffrn_reflns_limit_h_min -9
_diffrn_reflns_limit_k_max 32
_diffrn_reflns_limit_k_min -31
_diffrn_reflns_limit_l_max 13
_diffrn_reflns_limit_l_min -13
_diffrn_reflns_number 51582
_diffrn_reflns_theta_full 73.8991
_diffrn_reflns_theta_max 73.90
_diffrn_reflns_theta_min 3.44
_diffrn_source 'fine-focus sealed X-ray tube'
_diffrn_source_type 'Enhance (Cu) X-ray Source'
_exptl_absorpt_coefficient_mu 13.305
_exptl_absorpt_correction_T_max 1.00000
_exptl_absorpt_correction_T_min 0.29467
_exptl_absorpt_correction_type multi-scan
_exptl_absorpt_process_details
;
CrysAlisPro 1.171.39.28b (Rigaku Oxford Diffraction, 2015)
Empirical absorption correction using spherical harmonics,
 implemented in SCALE3 ABSPACK scaling algorithm.
;
_exptl_crystal_colour greenish
_exptl_crystal_density_diffrn 1.8519
_exptl_crystal_description block
_exptl_crystal_F_000 1176.7656
_exptl_crystal_size_max 0.2
_exptl_crystal_size_mid 0.1
_exptl_crystal_size_min 0.05
_refine_diff_density_max 1.4390
_refine_diff_density_min -1.3202
_refine_diff_density_rms 0.1125
_refine_ls_d_res_high 0.8024
_refine_ls_d_res_low 12.8464
_refine_ls_goodness_of_fit_ref 1.0236
_refine_ls_hydrogen_treatment constr
_refine_ls_matrix_type full
_refine_ls_number_constraints 38
_refine_ls_number_parameters 210
_refine_ls_number_reflns 4462
_refine_ls_number_restraints 0
_refine_ls_restrained_S_all 1.0236
_refine_ls_R_factor_all 0.0493
_refine_ls_R_factor_gt 0.0468
_refine_ls_shift/su_max 0.0202
_refine_ls_shift/su_mean 0.0004
_refine_ls_structure_factor_coef Fsqd
_refine_ls_weighting_details 'w=1/[\s^2^(Fo^2^)+(0.0567P)^2^+5.3605P] where P=(Fo^2^+2Fc^2^)/3'
_refine_ls_weighting_scheme calc
_refine_ls_wR_factor_gt 0.1195
_refine_ls_wR_factor_ref 0.1214
_reflns_Friedel_coverage 0.0
_reflns_limit_h_max 9
_reflns_limit_h_min -9
_reflns_limit_k_max 32
_reflns_limit_k_min 0
_reflns_limit_l_max 13
_reflns_limit_l_min 0
_reflns_number_gt 4141
_reflns_number_total 4462
_reflns_threshold_expression I>=2u(I)
_cod_data_source_file d0dt00514b13.cif
_cod_data_source_block 20190619_pmb13_1_273_00
_cod_depositor_comments 'Adding full bibliography for 7703877.cif.'
_cod_database_code 7703877
_reflns_odcompleteness_completeness 99.52
_reflns_odcompleteness_iscentric 1
_reflns_odcompleteness_theta 73.74
_olex2_refinement_description
;
1. Fixed Uiso
 At 1.2 times of:
  All C(H) groups, All C(H,H) groups, All N(H,H,H) groups
2.a Secondary CH2 refined with riding coordinates:
 C00G(H00g,H00h), C00H(H00i,H00j)
2.b Aromatic/amide H refined with riding coordinates:
 C008(H008), C009(H009), C00B(H00d), C00C(H00e), C00D(H00f), C00E(H00n),
 C00I(H00o), C00J(H00p), C00K(H00q), C00L(H00r), C00M(H00s), C00N(H00t)
2.c Idealised Me refined as rotating group:
 N006(H00a,H00b,H00c), N00A(H00k,H00l,H00m)
;
_olex2_submission_special_instructions 'No special instructions were received'
_oxdiff_exptl_absorpt_empirical_details
;
Empirical correction (ABSPACK) includes:
- Absorption correction using spherical harmonics
- Frame scaling
;
_oxdiff_exptl_absorpt_empirical_full_max 2.473
_oxdiff_exptl_absorpt_empirical_full_min 0.625

loop_
_space_group_symop_id
_space_group_symop_operation_xyz
1 x,y,z
2 -x,y+1/2,-z+1/2
3 -x,-y,-z
4 x,-y-1/2,z-1/2

loop_
_atom_site_label
_atom_site_type_symbol
_atom_site_fract_x
_atom_site_fract_y
_atom_site_fract_z
_atom_site_U_iso_or_equiv
_atom_site_adp_type
_atom_site_occupancy
_atom_site_refinement_flags_posn
Br01 Br 0.48637(7) 0.44934(2) 0.34405(6) 0.07026(18) Uani 1.000000 .
Br02 Br 0.99835(7) 0.43819(2) 0.33533(6) 0.07179(19) Uani 1.000000 .
Br03 Br 0.78633(10) 0.57106(2) 0.23088(5) 0.0740(2) Uani 1.000000 .
Br04 Br 0.72104(10) 0.44519(2) 0.01335(6) 0.0770(2) Uani 1.000000 .
Mn05 Mn 0.74209(9) 0.47560(3) 0.22649(7) 0.05017(19) Uani 1.000000 .
N006 N 0.7475(7) 0.57447(16) -0.0767(4) 0.0705(12) Uani 1.000000 .
H00a H 0.819(4) 0.5680(2) -0.136(2) 0.0846(15) Uiso 1.000000 GR
H00b H 0.795(5) 0.5638(3) -0.0069(13) 0.0846(15) Uiso 1.000000 GR
H00c H 0.6492(9) 0.55752(19) -0.090(4) 0.0846(15) Uiso 1.000000 GR
C007 C 0.8433(5) 0.71897(16) -0.0360(4) 0.0445(9) Uani 1.000000 .
C008 C 0.7573(6) 0.74751(17) -0.1255(4) 0.0491(9) Uani 1.000000 .
H008 H 0.7151(6) 0.73061(17) -0.1943(4) 0.0589(11) Uiso 1.000000 R
C009 C 0.7339(6) 0.80046(18) -0.1138(4) 0.0546(10) Uani 1.000000 .
H009 H 0.6757(6) 0.81899(18) -0.1742(4) 0.0655(13) Uiso 1.000000 R
N00A N 0.7773(8) 0.44270(18) 0.6087(5) 0.0805(14) Uani 1.000000 .
H00k H 0.807(5) 0.4389(6) 0.5319(13) 0.0966(17) Uiso 1.000000 GR
H00l H 0.704(2) 0.4690(4) 0.614(4) 0.0966(17) Uiso 1.000000 GR
H00m H 0.871(3) 0.4494(10) 0.654(3) 0.0966(17) Uiso 1.000000 GR
C00B C 0.9039(6) 0.74502(19) 0.0653(4) 0.0542(10) Uani 1.000000 .
H00d H 0.9609(6) 0.72667(19) 0.1266(4) 0.0650(13) Uiso 1.000000 R
C00C C 0.8808(7) 0.7980(2) 0.0766(4) 0.0600(12) Uani 1.000000 .
H00e H 0.9226(7) 0.8151(2) 0.1453(4) 0.0720(14) Uiso 1.000000 R
C00D C 0.7966(6) 0.82571(18) -0.0130(5) 0.0572(11) Uani 1.000000 .
H00f H 0.7821(6) 0.86148(18) -0.0052(5) 0.0687(13) Uiso 1.000000 R
C00E C 0.7617(6) 0.2601(3) 0.6702(5) 0.0672(14) Uani 1.000000 .
H00n H 0.8208(6) 0.2619(3) 0.5982(5) 0.0806(17) Uiso 1.000000 R
C00F C 0.7281(6) 0.3047(2) 0.7325(5) 0.0629(12) Uani 1.000000 .
C00G C 0.8759(6) 0.66150(19) -0.0510(5) 0.0596(11) Uani 1.000000 .
H00g H 0.9496(6) 0.65612(19) -0.1194(5) 0.0716(14) Uiso 1.000000 R
H00h H 0.9355(6) 0.64837(19) 0.0207(5) 0.0716(14) Uiso 1.000000 R
C00H C 0.7129(7) 0.63163(19) -0.0706(6) 0.0685(14) Uani 1.000000 .
H00i H 0.6570(7) 0.64292(19) -0.1453(6) 0.0822(17) Uiso 1.000000 R
H00j H 0.6358(7) 0.63870(19) -0.0049(6) 0.0822(17) Uiso 1.000000 R
C00I C 0.5832(7) 0.2543(3) 0.8774(5) 0.0780(17) Uani 1.000000 .
H00o H 0.5209(7) 0.2526(3) 0.9481(5) 0.094(2) Uiso 1.000000 R
C00J C 0.6375(7) 0.3012(3) 0.8369(5) 0.0708(14) Uani 1.000000 .
H00p H 0.6130(7) 0.3312(3) 0.8803(5) 0.0850(17) Uiso 1.000000 R
C00K C 0.6181(8) 0.2104(3) 0.8168(6) 0.0803(18) Uani 1.000000 .
H00q H 0.5804(8) 0.1784(3) 0.8456(6) 0.096(2) Uiso 1.000000 R
C00L C 0.7093(8) 0.2127(3) 0.7126(6) 0.0808(18) Uani 1.000000 .
H00r H 0.7355(8) 0.1824(3) 0.6709(6) 0.097(2) Uiso 1.000000 R
C00M C 0.6951(9) 0.3938(3) 0.6516(9) 0.110(3) Uani 1.000000 .
H00s H 0.5764(9) 0.3901(3) 0.6539(9) 0.131(3) Uiso 1.000000 R
C00N C 0.8018(11) 0.3557(3) 0.6863(11) 0.142(4) Uani 1.000000 .
H00t H 0.9200(11) 0.3602(3) 0.6824(11) 0.170(5) Uiso 1.000000 R

loop_
_atom_site_aniso_label
_atom_site_aniso_U_11
_atom_site_aniso_U_22
_atom_site_aniso_U_33
_atom_site_aniso_U_12
_atom_site_aniso_U_13
_atom_site_aniso_U_23
Br01 0.0553(3) 0.0780(4) 0.0780(4) -0.0101(2) 0.0109(3) -0.0008(3)
Br02 0.0565(3) 0.0740(4) 0.0845(4) 0.0168(2) -0.0046(3) 0.0087(3)
Br03 0.1131(5) 0.0417(3) 0.0668(3) -0.0069(3) -0.0020(3) -0.0093(2)
Br04 0.1123(5) 0.0513(3) 0.0674(4) -0.0011(3) 0.0043(3) -0.0159(2)
Mn05 0.0464(4) 0.0424(4) 0.0617(4) 0.0007(3) 0.0008(3) -0.0020(3)
N006 0.105(4) 0.044(2) 0.062(3) -0.006(2) -0.003(2) -0.0018(18)
C007 0.045(2) 0.045(2) 0.044(2) -0.0024(17) 0.0043(16) 0.0031(16)
C008 0.054(2) 0.053(2) 0.040(2) -0.0088(19) -0.0044(17) 0.0023(17)
C009 0.054(3) 0.051(2) 0.058(3) -0.0035(19) -0.002(2) 0.014(2)
N00A 0.099(4) 0.059(3) 0.084(3) -0.004(2) 0.003(3) 0.001(2)
C00B 0.054(3) 0.065(3) 0.043(2) -0.003(2) -0.0049(19) 0.0064(19)
C00C 0.066(3) 0.064(3) 0.050(2) -0.013(2) 0.004(2) -0.013(2)
C00D 0.061(3) 0.043(2) 0.067(3) -0.009(2) 0.008(2) -0.001(2)
C00E 0.053(3) 0.098(4) 0.050(3) 0.013(3) 0.007(2) -0.002(3)
C00F 0.048(3) 0.068(3) 0.073(3) 0.002(2) 0.001(2) 0.010(2)
C00G 0.052(3) 0.054(3) 0.073(3) 0.003(2) 0.002(2) 0.003(2)
C00H 0.073(3) 0.043(2) 0.088(4) -0.004(2) -0.006(3) -0.001(2)
C00I 0.061(3) 0.124(6) 0.050(3) -0.003(3) 0.005(2) 0.015(3)
C00J 0.059(3) 0.087(4) 0.067(3) 0.007(3) 0.006(2) -0.021(3)
C00K 0.067(3) 0.080(4) 0.093(4) -0.008(3) -0.019(3) 0.031(3)
C00L 0.070(4) 0.073(4) 0.098(5) 0.017(3) -0.020(3) -0.020(3)
C00M 0.071(4) 0.085(5) 0.173(8) -0.008(3) -0.002(4) 0.055(5)
C00N 0.072(4) 0.102(6) 0.252(13) -0.006(4) 0.008(6) 0.071(7)

loop_
_atom_type_symbol
_atom_type_scat_dispersion_real
_atom_type_scat_dispersion_imag
_atom_type_scat_Cromer_Mann_a1
_atom_type_scat_Cromer_Mann_a2
_atom_type_scat_Cromer_Mann_a3
_atom_type_scat_Cromer_Mann_a4
_atom_type_scat_Cromer_Mann_b1
_atom_type_scat_Cromer_Mann_b2
_atom_type_scat_Cromer_Mann_b3
_atom_type_scat_Cromer_Mann_b4
_atom_type_scat_Cromer_Mann_c
_atom_type_scat_source
_atom_type_scat_dispersion_source
H 0.00000 0.00000 0.49300 0.32291 0.14019 0.04081 10.51090 26.12570 3.14236 57.79970 0.0030380000826 'International Tables Volume C Table 6.1.1.4 (pp. 500-502)' 'Henke, Gullikson and Davis, At. Data and Nucl. Data Tables, 1993, 54, 2'
C 0.01920 0.00962 2.31000 1.02000 1.58860 0.86500 20.84390 10.20750 0.56870 51.65120 0.215599998832 'International Tables Volume C Table 6.1.1.4 (pp. 500-502)' 'Henke, Gullikson and Davis, At. Data and Nucl. Data Tables, 1993, 54, 2'
Mn -0.54371 2.83629 11.28190 7.35730 3.01930 2.24410 5.34090 0.34320 17.86740 83.75430 1.089599967 'International Tables Volume C Table 6.1.1.4 (pp. 500-502)' 'Henke, Gullikson and Davis, At. Data and Nucl. Data Tables, 1993, 54, 2'
Br -0.67402 1.33011 17.17890 5.23580 5.63770 3.98510 2.17230 16.57960 0.26090 41.43280 2.95569992065 'International Tables Volume C Table 6.1.1.4 (pp. 500-502)' 'Henke, Gullikson and Davis, At. Data and Nucl. Data Tables, 1993, 54, 2'
N 0.03256 0.01839 12.21260 3.13220 2.01250 1.16630 0.00570 9.89330 28.99750 0.58260 -11.5290002823 'International Tables Volume C Table 6.1.1.4 (pp. 500-502)' 'Henke, Gullikson and Davis, At. Data and Nucl. Data Tables, 1993, 54, 2'

loop_
_geom_angle_atom_site_label_1
_geom_angle_atom_site_label_2
_geom_angle_atom_site_label_3
_geom_angle
_geom_angle_site_symmetry_1
_geom_angle_site_symmetry_3
_geom_angle_publ_flag
Br02 Mn05 Br01 106.41(4) . . ?
Br03 Mn05 Br01 111.70(3) . . ?
Br03 Mn05 Br02 105.20(3) . . ?
Br04 Mn05 Br01 111.90(3) . . ?
Br04 Mn05 Br02 111.77(4) . . ?
Br04 Mn05 Br03 109.64(3) . . ?
H00b N006 H00a 109.5 . . ?
H00c N006 H00a 109.5 . . ?
H00c N006 H00b 109.5 . . ?
C00H N006 H00a 109.5 . . ?
C00H N006 H00b 109.5 . . ?
C00H N006 H00c 109.5 . . ?
C00B C007 C008 118.2(4) . . ?
C00G C007 C008 121.1(4) . . ?
C00G C007 C00B 120.6(4) . . ?
H008 C008 C007 119.5(3) . . ?
C009 C008 C007 121.0(4) . . ?
C009 C008 H008 119.5(3) . . ?
H009 C009 C008 120.1(3) . . ?
C00D C009 C008 119.9(4) . . ?
C00D C009 H009 120.1(3) . . ?
H00l N00A H00k 109.5 . . ?
H00m N00A H00k 109.5 . . ?
H00m N00A H00l 109.5 . . ?
C00M N00A H00k 109.5 . . ?
C00M N00A H00l 109.5 . . ?
C00M N00A H00m 109.5 . . ?
H00d C00B C007 119.7(3) . . ?
C00C C00B C007 120.6(4) . . ?
C00C C00B H00d 119.7(3) . . ?
H00e C00C C00B 119.8(3) . . ?
C00D C00C C00B 120.5(4) . . ?
C00D C00C H00e 119.8(3) . . ?
C00C C00D C009 119.8(4) . . ?
H00f C00D C009 120.1(3) . . ?
H00f C00D C00C 120.1(3) . . ?
C00F C00E H00n 119.6(3) . . ?
C00L C00E H00n 119.6(4) . . ?
C00L C00E C00F 120.8(5) . . ?
C00J C00F C00E 118.6(5) . . ?
C00N C00F C00E 118.3(6) . . ?
C00N C00F C00J 123.0(7) . . ?
H00g C00G C007 109.2(3) . . ?
H00h C00G C007 109.2(3) . . ?
H00h C00G H00g 107.9 . . ?
C00H C00G C007 112.0(4) . . ?
C00H C00G H00g 109.2(3) . . ?
C00H C00G H00h 109.2(3) . . ?
C00G C00H N006 111.0(5) . . ?
H00i C00H N006 109.4(3) . . ?
H00i C00H C00G 109.4(3) . . ?
H00j C00H N006 109.4(3) . . ?
H00j C00H C00G 109.4(3) . . ?
H00j C00H H00i 108.0 . . ?
C00J C00I H00o 119.6(4) . . ?
C00K C00I H00o 119.6(4) . . ?
C00K C00I C00J 120.9(5) . . ?
C00I C00J C00F 120.5(6) . . ?
H00p C00J C00F 119.8(4) . . ?
H00p C00J C00I 119.8(4) . . ?
H00q C00K C00I 120.1(4) . . ?
C00L C00K C00I 119.8(6) . . ?
C00L C00K H00q 120.1(4) . . ?
C00K C00L C00E 119.4(6) . . ?
H00r C00L C00E 120.3(4) . . ?
H00r C00L C00K 120.3(4) . . ?
H00s C00M N00A 121.9(4) . . ?
C00N C00M N00A 116.1(7) . . ?
C00N C00M H00s 121.9(5) . . ?
C00M C00N C00F 119.4(7) . . ?
H00t C00N C00F 120.3(4) . . ?
H00t C00N C00M 120.3(5) . . ?

loop_
_geom_bond_atom_site_label_1
_geom_bond_atom_site_label_2
_geom_bond_distance
_geom_bond_site_symmetry_2
_geom_bond_publ_flag
Br01 Mn05 2.4956(9) . ?
Br02 Mn05 2.4994(9) . ?
Br03 Mn05 2.4768(9) . ?
Br04 Mn05 2.4859(10) . ?
N006 H00a 0.8900 . ?
N006 H00b 0.8900 . ?
N006 H00c 0.8900 . ?
N006 C00H 1.495(6) . ?
C007 C008 1.392(6) . ?
C007 C00B 1.379(6) . ?
C007 C00G 1.508(6) . ?
C008 H008 0.9300 . ?
C008 C009 1.379(6) . ?
C009 H009 0.9300 . ?
C009 C00D 1.371(7) . ?
N00A H00k 0.8900 . ?
N00A H00l 0.8900 . ?
N00A H00m 0.8900 . ?
N00A C00M 1.492(8) . ?
C00B H00d 0.9300 . ?
C00B C00C 1.380(7) . ?
C00C H00e 0.9300 . ?
C00C C00D 1.374(7) . ?
C00D H00f 0.9300 . ?
C00E H00n 0.9300 . ?
C00E C00F 1.367(8) . ?
C00E C00L 1.370(9) . ?
C00F C00J 1.369(8) . ?
C00F C00N 1.523(9) . ?
C00G H00g 0.9700 . ?
C00G H00h 0.9700 . ?
C00G C00H 1.495(7) . ?
C00H H00i 0.9700 . ?
C00H H00j 0.9700 . ?
C00I H00o 0.9300 . ?
C00I C00J 1.356(9) . ?
C00I C00K 1.345(9) . ?
C00J H00p 0.9300 . ?
C00K H00q 0.9300 . ?
C00K C00L 1.369(10) . ?
C00L H00r 0.9300 . ?
C00M H00s 0.9300 . ?
C00M C00N 1.335(10) . ?
C00N H00t 0.9300 . ?
